data_4348200
loop_
_publ_author_name
'Vaidya, Shefali'
'Tewary, Subrata'
'Singh, Saurabh Kumar'
'Langley, Stuart K.'
'Murray, Keith S.'
'Lan, Yanhua'
'Wernsdorfer, Wolfgang'
'Rajaraman, Gopalan'
'Shanmugam, Maheswaran'

_publ_section_title
;
 What Controls the Sign and Magnitude of Magnetic Anisotropy in
 Tetrahedral Cobalt(II) Single-Ion Magnets?
;
_journal_issue 19
_journal_name_full 'Inorganic chemistry'
_journal_page_first 9564
_journal_page_last 9578
_journal_paper_doi 10.1021/acs.inorgchem.6b01073
_journal_volume 55
_journal_year 2016
_chemical_formula_sum 'C8 H22 N12 O6 S4 Zn'
_chemical_formula_weight 575.98
_space_group_crystal_system orthorhombic
_space_group_IT_number 45
_space_group_name_Hall 'I 2 -2c'
_space_group_name_H-M_alt 'I b a 2'
_atom_sites_solution_hydrogens geom
_audit_creation_method SHELXL-2014/7
_cell_angle_alpha 90
_cell_angle_beta 90
_cell_angle_gamma 90
_cell_formula_units_Z 4
_cell_length_a 18.721(8)
_cell_length_b 10.223(4)
_cell_length_c 12.798(5)
_cell_measurement_reflns_used 8447
_cell_measurement_temperature 100(2)
_cell_measurement_theta_max 29.082
_cell_measurement_theta_min 3.353
_cell_volume 2449.3(17)
_computing_cell_refinement
;
CrystalClear-SM Expert 2.1 b28 (Rigaku, 2013)
;
_computing_data_collection
;
CrystalClear-SM Expert 2.1 b28 (Rigaku, 2013)
;
_computing_data_reduction
;
CrystalClear-SM Expert 2.1 b28 (Rigaku, 2013)
;
_computing_molecular_graphics 'Bruker SHELXTL'
_computing_publication_material 'Bruker SHELXTL'
_computing_structure_refinement 'SHELXL-2014/7 (Sheldrick, 2014)'
_computing_structure_solution 'SHELXL-2014/7 (Sheldrick, 2014)'
_diffrn_ambient_temperature 100(2)
_diffrn_measured_fraction_theta_full 0.997
_diffrn_measured_fraction_theta_max 0.998
_diffrn_measurement_device_type 'Rigaku Saturn724'
_diffrn_measurement_method \w
_diffrn_radiation_type MoK\a
_diffrn_radiation_wavelength 0.71075
_diffrn_reflns_av_R_equivalents 0.1033
_diffrn_reflns_av_unetI/netI 0.1388
_diffrn_reflns_Laue_measured_fraction_full 0.997
_diffrn_reflns_Laue_measured_fraction_max 0.998
_diffrn_reflns_limit_h_max 25
_diffrn_reflns_limit_h_min -24
_diffrn_reflns_limit_k_max 13
_diffrn_reflns_limit_k_min -13
_diffrn_reflns_limit_l_max 17
_diffrn_reflns_limit_l_min -17
_diffrn_reflns_number 8447
_diffrn_reflns_point_group_measured_fraction_full 0.997
_diffrn_reflns_point_group_measured_fraction_max 0.998
_diffrn_reflns_theta_full 25.242
_diffrn_reflns_theta_max 29.082
_diffrn_reflns_theta_min 3.353
_diffrn_source 'fine-focus sealed tube'
_exptl_absorpt_coefficient_mu 1.392
_exptl_absorpt_correction_T_max 0.747
_exptl_absorpt_correction_T_min 0.647
_exptl_absorpt_correction_type numerical
_exptl_crystal_colour white
_exptl_crystal_density_diffrn 1.562
_exptl_crystal_description block
_exptl_crystal_F_000 1184
_exptl_crystal_size_max 0.32
_exptl_crystal_size_mid 0.29
_exptl_crystal_size_min 0.21
_refine_diff_density_max 0.621
_refine_diff_density_min -0.909
_refine_diff_density_rms 0.109
_refine_ls_abs_structure_details
;
 Refined as a perfect inversion twin.
;
_refine_ls_abs_structure_Flack 0.5
_refine_ls_extinction_method none
_refine_ls_goodness_of_fit_ref 0.906
_refine_ls_hydrogen_treatment constr
_refine_ls_matrix_type full
_refine_ls_number_parameters 142
_refine_ls_number_reflns 3236
_refine_ls_number_restraints 1
_refine_ls_restrained_S_all 0.906
_refine_ls_R_factor_all 0.0693
_refine_ls_R_factor_gt 0.0556
_refine_ls_shift/su_max 0.000
_refine_ls_shift/su_mean 0.000
_refine_ls_structure_factor_coef Fsqd
_refine_ls_weighting_details 'w=1/[\s^2^(Fo^2^)+(0.0131P)^2^] where P=(Fo^2^+2Fc^2^)/3'
_refine_ls_weighting_scheme calc
_refine_ls_wR_factor_gt 0.0970
_refine_ls_wR_factor_ref 0.1072
_reflns_Friedel_coverage 0.914
_reflns_Friedel_fraction_full 0.998
_reflns_Friedel_fraction_max 0.999
_reflns_number_gt 2330
_reflns_number_total 3236
_reflns_threshold_expression 'I > 2\s(I)'
_cod_data_source_file ic6b01073_si_006.cif
_cod_data_source_block zntu
_cod_database_code 4348200
_shelx_shelxl_version_number 2014/7
_shelx_space_group_comment
;
The symmetry employed for this shelxl refinement is uniquely defined
by the following loop, which should always be used as a source of
symmetry information in preference to the above space-group names.
They are only intended as comments.
;
_shelx_estimated_absorpt_t_min 0.768
_shelx_estimated_absorpt_t_max 0.768

loop_
_space_group_symop_operation_xyz
'x, y, z'
'-x+1/2, y+1/2, z'
'x+1/2, -y+1/2, z'
'-x, -y, z'
'x+1/2, y+1/2, z+1/2'
'-x+1, y+1, z+1/2'
'x+1, -y+1, z+1/2'
'-x+1/2, -y+1/2, z+1/2'

loop_
_atom_site_label
_atom_site_type_symbol
_atom_site_fract_x
_atom_site_fract_y
_atom_site_fract_z
_atom_site_U_iso_or_equiv
_atom_site_adp_type
_atom_site_occupancy
_atom_site_site_symmetry_order
_atom_site_calc_flag
_atom_site_refinement_flags_posn
_atom_site_refinement_flags_adp
_atom_site_refinement_flags_occupancy
Zn1 Zn 0.0000 1.0000 0.29974(10) 0.0160(2) Uani 1 2 d S T P
S21 S 0.05953(9) 0.84281(15) 0.40017(13) 0.0172(3) Uani 1 1 d . . .
S11 S 0.10046(8) 1.07106(15) 0.20779(14) 0.0202(4) Uani 1 1 d . . .
O32 O 0.0867(2) 0.5920(4) 0.2039(4) 0.0201(10) Uani 1 1 d . . .
O33 O 0.2008(2) 0.5673(4) 0.2283(4) 0.0242(11) Uani 1 1 d . . .
O31 O 0.1608(3) 0.7473(5) 0.1618(4) 0.0289(13) Uani 1 1 d . . .
N31 N 0.1500(3) 0.6355(5) 0.1981(5) 0.0188(12) Uani 1 1 d . . .
N22 N 0.0057(3) 0.6632(5) 0.5243(4) 0.0208(14) Uani 1 1 d . . .
H22A H -0.0258 0.6305 0.5682 0.025 Uiso 1 1 calc R U .
H22B H 0.0434 0.6169 0.5063 0.025 Uiso 1 1 calc R U .
N11 N 0.0648(3) 1.3174(4) 0.2592(4) 0.0187(13) Uani 1 1 d . . .
H11A H 0.0746 1.4008 0.2685 0.022 Uiso 1 1 calc R U .
H11B H 0.0212 1.2883 0.2692 0.022 Uiso 1 1 calc R U .
N12 N 0.1806(3) 1.2813(5) 0.2156(5) 0.0233(13) Uani 1 1 d . . .
H12A H 0.1899 1.3649 0.2251 0.028 Uiso 1 1 calc R U .
H12B H 0.2149 1.2277 0.1962 0.028 Uiso 1 1 calc R U .
N21 N -0.0610(3) 0.8492(5) 0.5144(4) 0.0196(13) Uani 1 1 d . . .
H21A H -0.0919 0.8149 0.5584 0.024 Uiso 1 1 calc R U .
H21B H -0.0681 0.9283 0.4894 0.024 Uiso 1 1 calc R U .
N41 N 0.1369(4) 0.4906(8) -0.0225(5) 0.0359(18) Uani 1 1 d . . .
C11 C 0.1155(3) 1.2366(6) 0.2303(5) 0.0157(14) Uani 1 1 d . . .
C42 C 0.2677(5) 0.5664(11) -0.0494(7) 0.063(4) Uani 1 1 d . . .
H42A H 0.2866 0.5301 -0.1146 0.095 Uiso 1 1 calc R U .
H42B H 0.2975 0.5377 0.0092 0.095 Uiso 1 1 calc R U .
H42C H 0.2681 0.6621 -0.0532 0.095 Uiso 1 1 calc R U .
C21 C -0.0035(4) 0.7814(6) 0.4857(5) 0.0165(14) Uani 1 1 d . . .
C41 C 0.1946(4) 0.5206(9) -0.0338(6) 0.033(2) Uani 1 1 d . . .

loop_
_atom_site_aniso_label
_atom_site_aniso_U_11
_atom_site_aniso_U_22
_atom_site_aniso_U_33
_atom_site_aniso_U_23
_atom_site_aniso_U_13
_atom_site_aniso_U_12
Zn1 0.0161(5) 0.0153(5) 0.0167(5) 0.000 0.000 -0.0029(4)
S21 0.0153(7) 0.0171(8) 0.0194(8) 0.0015(8) 0.0013(7) -0.0021(7)
S11 0.0215(8) 0.0158(8) 0.0232(8) -0.0021(8) 0.0064(9) -0.0042(6)
O32 0.015(2) 0.016(2) 0.029(3) 0.006(2) 0.000(3) -0.0026(17)
O33 0.015(2) 0.019(3) 0.039(3) 0.008(2) -0.006(2) 0.004(2)
O31 0.024(3) 0.018(3) 0.045(3) 0.015(2) -0.008(2) -0.006(2)
N31 0.014(2) 0.018(3) 0.024(3) -0.001(3) 0.000(3) -0.003(2)
N22 0.016(3) 0.017(3) 0.029(4) 0.005(2) 0.006(3) 0.002(2)
N11 0.014(3) 0.012(3) 0.030(3) 0.002(2) 0.003(2) -0.003(2)
N12 0.014(3) 0.014(3) 0.041(4) -0.001(3) 0.006(3) -0.001(2)
N21 0.022(3) 0.011(3) 0.025(3) 0.006(2) 0.008(3) 0.004(2)
N41 0.029(4) 0.038(4) 0.041(4) -0.015(3) 0.010(3) -0.006(3)
C11 0.014(3) 0.018(3) 0.015(3) 0.001(3) 0.002(2) 0.001(3)
C42 0.024(5) 0.117(11) 0.049(6) -0.016(6) 0.012(4) -0.018(6)
C21 0.018(3) 0.015(3) 0.017(3) -0.003(3) -0.005(3) -0.002(3)
C41 0.021(4) 0.047(6) 0.031(4) -0.009(4) 0.001(4) -0.005(4)

loop_
_atom_type_symbol
_atom_type_description
_atom_type_scat_dispersion_real
_atom_type_scat_dispersion_imag
_atom_type_scat_source
C C 0.0033 0.0016 'International Tables Vol C Tables 4.2.6.8 and 6.1.1.4'
H H 0.0000 0.0000 'International Tables Vol C Tables 4.2.6.8 and 6.1.1.4'
N N 0.0061 0.0033 'International Tables Vol C Tables 4.2.6.8 and 6.1.1.4'
O O 0.0106 0.0060 'International Tables Vol C Tables 4.2.6.8 and 6.1.1.4'
S S 0.1246 0.1234 'International Tables Vol C Tables 4.2.6.8 and 6.1.1.4'
Zn Zn 0.2839 1.4301 'International Tables Vol C Tables 4.2.6.8 and 6.1.1.4'

loop_
_geom_angle_atom_site_label_1
_geom_angle_atom_site_label_2
_geom_angle_atom_site_label_3
_geom_angle
_geom_angle_site_symmetry_1
_geom_angle_site_symmetry_3
S11 Zn1 S11 119.46(11) . 4_575
S11 Zn1 S21 96.14(6) . .
S11 Zn1 S21 116.54(6) 4_575 .
S11 Zn1 S21 116.54(6) . 4_575
S11 Zn1 S21 96.13(6) 4_575 4_575
S21 Zn1 S21 113.37(10) . 4_575
C21 S21 Zn1 105.8(2) . .
C11 S11 Zn1 110.5(2) . .
O33 N31 O31 120.3(5) . .
O33 N31 O32 120.1(5) . .
O31 N31 O32 119.6(5) . .
C21 N22 H22A 120.0 . .
C21 N22 H22B 120.0 . .
H22A N22 H22B 120.0 . .
C11 N11 H11A 120.0 . .
C11 N11 H11B 120.0 . .
H11A N11 H11B 120.0 . .
C11 N12 H12A 120.0 . .
C11 N12 H12B 120.0 . .
H12A N12 H12B 120.0 . .
C21 N21 H21A 120.0 . .
C21 N21 H21B 120.0 . .
H21A N21 H21B 120.0 . .
N11 C11 N12 119.4(6) . .
N11 C11 S11 122.9(5) . .
N12 C11 S11 117.7(5) . .
C41 C42 H42A 109.5 . .
C41 C42 H42B 109.5 . .
H42A C42 H42B 109.5 . .
C41 C42 H42C 109.5 . .
H42A C42 H42C 109.5 . .
H42B C42 H42C 109.5 . .
N22 C21 N21 118.7(6) . .
N22 C21 S21 118.8(5) . .
N21 C21 S21 122.5(5) . .
N41 C41 C42 177.0(12) . .

loop_
_geom_bond_atom_site_label_1
_geom_bond_atom_site_label_2
_geom_bond_distance
_geom_bond_site_symmetry_2
Zn1 S11 2.3344(18) .
Zn1 S11 2.3345(18) 4_575
Zn1 S21 2.3401(19) .
Zn1 S21 2.3401(19) 4_575
S21 C21 1.728(7) .
S11 C11 1.739(6) .
O32 N31 1.268(6) .
O33 N31 1.240(6) .
O31 N31 1.250(6) .
N22 C21 1.318(7) .
N22 H22A 0.8800 .
N22 H22B 0.8800 .
N11 C11 1.311(7) .
N11 H11A 0.8800 .
N11 H11B 0.8800 .
N12 C11 1.316(7) .
N12 H12A 0.8800 .
N12 H12B 0.8800 .
N21 C21 1.331(8) .
N21 H21A 0.8800 .
N21 H21B 0.8800 .
N41 C41 1.131(10) .
C42 C41 1.461(11) .
C42 H42A 0.9800 .
C42 H42B 0.9800 .
C42 H42C 0.9800 .

loop_
_geom_torsion_atom_site_label_1
_geom_torsion_atom_site_label_2
_geom_torsion_atom_site_label_3
_geom_torsion_atom_site_label_4
_geom_torsion
Zn1 S11 C11 N11 -24.1(6)
Zn1 S11 C11 N12 157.2(5)
Zn1 S21 C21 N22 155.6(5)
Zn1 S21 C21 N21 -24.7(6)
